data_9005084
loop_
_publ_author_name
'Oberti, R.'
'Smith, D. C.'
'Rossi, G.'
'Caucia, F.'

_publ_section_title
;
 The crystal-chemistry of high-aluminium titanites
 Sample: HEL697
;
_journal_name_full 'European Journal of Mineralogy'
_journal_page_first 777
_journal_page_last 792
_journal_paper_doi 10.1127/ejm/3/5/0777
_journal_volume 3
_journal_year 1991
_chemical_compound_source 'Sierra de los Filabres, Spain'
_chemical_formula_sum 'Al0.363 Ca Fe0.013 O5 Si0.988 Ti0.636'
_chemical_name_mineral Titanite
_space_group_IT_number 15
_symmetry_space_group_name_Hall '-A 2ya'
_symmetry_space_group_name_H-M 'A 1 2/a 1'
_cell_angle_alpha 90
_cell_angle_beta 114.24
_cell_angle_gamma 90
_cell_length_a 7.038
_cell_length_b 8.635
_cell_length_c 6.514
_cell_formula_units_Z 4
_cell_volume 360.973
_database_code_amcsd 0006429
_exptl_crystal_density_diffrn 3.474
_cod_original_formula_sum 'Ca Si.988 Ti.636 Al.363 Fe.013 O5'
_cod_database_code 9005084

loop_
_space_group_symop_operation_xyz
x,y,z
x,1/2+y,1/2+z
1/2+x,-y,z
1/2+x,1/2-y,1/2+z
1/2-x,y,-z
1/2-x,1/2+y,1/2-z
-x,-y,-z
-x,1/2-y,1/2-z

loop_
_atom_site_label
_atom_site_fract_x
_atom_site_fract_y
_atom_site_fract_z
_atom_site_occupancy
_atom_site_U_iso_or_equiv
Ca 0.25000 0.16650 0.00000 1.00000 0.01456
Si 0.75000 0.18400 0.00000 0.98800 0.00519
Tioct 0.50000 0.00000 0.50000 0.63600 0.01267
Aloct 0.50000 0.00000 0.50000 0.36300 0.01267
Feoct 0.50000 0.00000 0.50000 0.01300 0.01267
O1 0.75000 0.07090 0.50000 1.00000 0.00836
O2 0.90950 0.06650 0.18880 1.00000 0.00836
O3 0.38310 0.20860 0.39810 1.00000 0.00747

loop_
_cod_related_entry_id
_cod_related_entry_database
_cod_related_entry_code
1 AMCSD 0006429
